data_7205197
loop_
_publ_author_name
'Hao, Yongjing'
'Wu, Biao'
'Li, Shaoguang'
'Jia, Chuandong'
'Huang, Xiaojuan'
'Yang, Xiao-Juan'

_publ_section_title
;
 Coordination polymers derived from a flexible bis(pyridylurea) ligand:
 conformational change of the ligand and structural diversity of the
 complexes
;
_journal_issue 1
_journal_name_full CrystEngComm
_journal_page_first 215
_journal_paper_doi 10.1039/c0ce00200c
_journal_volume 13
_journal_year 2011
_chemical_formula_sum 'C34 H46 Cd Cl2 N14 O6'
_chemical_formula_weight 930.15
_chemical_name_systematic
;
?
;
_space_group_IT_number 15
_symmetry_cell_setting monoclinic
_symmetry_space_group_name_Hall '-C 2yc'
_symmetry_space_group_name_H-M 'C 1 2/c 1'
_atom_sites_solution_hydrogens geom
_atom_sites_solution_primary direct
_atom_sites_solution_secondary difmap
_audit_creation_method SHELXL-97
_cell_angle_alpha 90.00
_cell_angle_beta 122.100(2)
_cell_angle_gamma 90.00
_cell_formula_units_Z 4
_cell_length_a 31.510(7)
_cell_length_b 8.534(2)
_cell_length_c 18.891(4)
_cell_measurement_temperature 293(2)
_cell_volume 4303.3(17)
_computing_cell_refinement 'Bruker SMART'
_computing_data_collection 'Bruker SMART APEX II'
_computing_data_reduction 'Bruker SAINT'
_computing_structure_refinement 'SHELXL-97 (Sheldrick, 1997)'
_computing_structure_solution 'SHELXS-97 (Sheldrick, 1990)'
_diffrn_ambient_temperature 293(2)
_diffrn_measured_fraction_theta_full 0.977
_diffrn_measured_fraction_theta_max 0.977
_diffrn_measurement_device_type 'Bruker APEX II area detector'
_diffrn_measurement_method '\w scans'
_diffrn_radiation_monochromator graphite
_diffrn_radiation_source 'fine-focus sealed tube'
_diffrn_radiation_type MoK\a
_diffrn_radiation_wavelength 0.71073
_diffrn_reflns_av_R_equivalents 0.0181
_diffrn_reflns_av_sigmaI/netI 0.0178
_diffrn_reflns_limit_h_max 41
_diffrn_reflns_limit_h_min -41
_diffrn_reflns_limit_k_max 11
_diffrn_reflns_limit_k_min -11
_diffrn_reflns_limit_l_max 25
_diffrn_reflns_limit_l_min -18
_diffrn_reflns_number 17308
_diffrn_reflns_theta_full 28.20
_diffrn_reflns_theta_max 28.20
_diffrn_reflns_theta_min 1.53
_exptl_absorpt_coefficient_mu 0.690
_exptl_absorpt_correction_T_max 0.8197
_exptl_absorpt_correction_T_min 0.7698
_exptl_absorpt_correction_type multi-scan
_exptl_absorpt_process_details SADABS
_exptl_crystal_density_diffrn 1.436
_exptl_crystal_density_method 'not measured'
_exptl_crystal_F_000 1912
_exptl_crystal_size_max 0.40
_exptl_crystal_size_mid 0.35
_exptl_crystal_size_min 0.30
_refine_diff_density_max 0.626
_refine_diff_density_min -0.336
_refine_diff_density_rms 0.063
_refine_ls_extinction_method none
_refine_ls_goodness_of_fit_ref 1.062
_refine_ls_hydrogen_treatment constr
_refine_ls_matrix_type full
_refine_ls_number_parameters 261
_refine_ls_number_reflns 5184
_refine_ls_number_restraints 0
_refine_ls_restrained_S_all 1.062
_refine_ls_R_factor_all 0.0313
_refine_ls_R_factor_gt 0.0269
_refine_ls_shift/su_max 0.001
_refine_ls_shift/su_mean 0.000
_refine_ls_structure_factor_coef Fsqd
_refine_ls_weighting_details 'calc w=1/[\s^2^(Fo^2^)+(0.0360P)^2^+3.5521P] where P=(Fo^2^+2Fc^2^)/3'
_refine_ls_weighting_scheme calc
_refine_ls_wR_factor_gt 0.0693
_refine_ls_wR_factor_ref 0.0721
_reflns_number_gt 4634
_reflns_number_total 5184
_reflns_threshold_expression >2sigma(I)
_cod_data_source_file C0CE00200C.TXT
_cod_data_source_block CdCl2L
_cod_depositor_comments
;
The following automatic conversions were performed:
'_symmetry_cell_setting' value 'Monoclinic' changed to 'monoclinic'
according to '/home/saulius/struct/CIF-dictionaries/cif_core.dic'
dictionary named 'cif_core.dic' version 2.4.1 from
2010-06-29.

'_exptl_absorpt_correction_type' value 'Multi-scan' changed
to 'multi-scan' according to
'/home/saulius/struct/CIF-dictionaries/cif_core.dic' dictionary named
'cif_core.dic' version 2.4.1 from 2010-06-29.

Automatic conversion script
Id: cif_fix_enum 1555 2011-01-17 13:19:09Z saulius 
;
_cod_original_cell_volume 4303.4(17)
_cod_original_sg_symbol_H-M C2/c
_cod_database_code 7205197

loop_
_symmetry_equiv_pos_as_xyz
'x, y, z'
'-x, y, -z+1/2'
'x+1/2, y+1/2, z'
'-x+1/2, y+1/2, -z+1/2'
'-x, -y, -z'
'x, -y, z-1/2'
'-x+1/2, -y+1/2, -z'
'x+1/2, -y+1/2, z-1/2'

loop_
_atom_site_label
_atom_site_type_symbol
_atom_site_fract_x
_atom_site_fract_y
_atom_site_fract_z
_atom_site_U_iso_or_equiv
_atom_site_adp_type
_atom_site_occupancy
_atom_site_symmetry_multiplicity
_atom_site_calc_flag
_atom_site_refinement_flags
_atom_site_disorder_assembly
_atom_site_disorder_group
Cd Cd 0.2500 0.2500 0.5000 0.03008(6) Uani 1 2 d S . .
Cl Cl 0.290529(17) 0.04022(6) 0.45159(3) 0.04187(11) Uani 1 1 d . . .
O1 O 0.06507(5) 0.6213(2) 0.10623(9) 0.0586(4) Uani 1 1 d . . .
O2 O 0.08515(5) 0.44819(16) -0.13394(10) 0.0485(3) Uani 1 1 d . . .
O3 O 0.02864(7) -0.0412(3) 0.14494(18) 0.0976(8) Uani 1 1 d . . .
N1 N 0.21700(5) 0.38258(19) 0.37146(9) 0.0377(3) Uani 1 1 d . . .
N2 N 0.14114(5) 0.5553(2) 0.12626(9) 0.0439(4) Uani 1 1 d . . .
H2 H 0.1584 0.5575 0.1032 0.053 Uiso 1 1 calc R . .
N3 N 0.07575(5) 0.6306(2) -0.00202(9) 0.0433(4) Uani 1 1 d . . .
H3 H 0.0963 0.6235 -0.0186 0.052 Uiso 1 1 calc R . .
N4 N 0.01040(5) 0.43210(19) -0.14413(11) 0.0428(4) Uani 1 1 d . . .
H4 H -0.0127 0.3719 -0.1481 0.051 Uiso 1 1 calc R . .
N5 N 0.05395(6) 0.2078(2) -0.13013(13) 0.0497(4) Uani 1 1 d . . .
H5 H 0.0266 0.1603 -0.1434 0.060 Uiso 1 1 calc R . .
N6 N 0.17722(5) -0.08870(18) -0.05365(10) 0.0409(3) Uani 1 1 d . . .
N7 N 0.10487(8) 0.0023(3) 0.16699(16) 0.0707(6) Uani 1 1 d . . .
C1 C 0.23456(7) 0.3657(3) 0.32105(12) 0.0450(4) Uani 1 1 d . . .
H1 H 0.2644 0.3113 0.3413 0.054 Uiso 1 1 calc R . .
C2 C 0.21086(7) 0.4243(3) 0.24100(12) 0.0446(4) Uani 1 1 d . . .
H2A H 0.2250 0.4112 0.2089 0.054 Uiso 1 1 calc R . .
C3 C 0.16526(6) 0.5039(2) 0.20838(10) 0.0361(4) Uani 1 1 d . . .
C4 C 0.14748(7) 0.5248(3) 0.26115(11) 0.0424(4) Uani 1 1 d . . .
H4A H 0.1178 0.5790 0.2430 0.051 Uiso 1 1 calc R . .
C5 C 0.17450(7) 0.4639(2) 0.34075(11) 0.0397(4) Uani 1 1 d . . .
H5A H 0.1623 0.4804 0.3755 0.048 Uiso 1 1 calc R . .
C6 C 0.09182(6) 0.6033(2) 0.07823(10) 0.0355(3) Uani 1 1 d . . .
C7 C 0.02353(7) 0.6722(3) -0.06159(12) 0.0458(4) Uani 1 1 d . . .
H7A H 0.0205 0.7853 -0.0669 0.055 Uiso 1 1 calc R . .
H7B H 0.0030 0.6362 -0.0406 0.055 Uiso 1 1 calc R . .
C8 C 0.00439(7) 0.6005(2) -0.14668(11) 0.0423(4) Uani 1 1 d . . .
H8A H -0.0308 0.6257 -0.1832 0.051 Uiso 1 1 calc R . .
H8B H 0.0222 0.6470 -0.1705 0.051 Uiso 1 1 calc R . .
C9 C 0.05225(6) 0.3695(2) -0.13558(11) 0.0383(4) Uani 1 1 d . . .
C10 C 0.09578(6) 0.1155(2) -0.10523(12) 0.0402(4) Uani 1 1 d . . .
C11 C 0.08900(7) -0.0454(2) -0.11993(15) 0.0495(5) Uani 1 1 d . . .
H11 H 0.0569 -0.0878 -0.1477 0.059 Uiso 1 1 calc R . .
C12 C 0.12987(7) -0.1413(2) -0.09324(14) 0.0473(5) Uani 1 1 d . . .
H12 H 0.1244 -0.2483 -0.1032 0.057 Uiso 1 1 calc R . .
C13 C 0.18327(7) 0.0659(2) -0.04031(13) 0.0452(4) Uani 1 1 d . . .
H13 H 0.2158 0.1051 -0.0132 0.054 Uiso 1 1 calc R . .
C14 C 0.14495(7) 0.1715(2) -0.06367(13) 0.0445(4) Uani 1 1 d . . .
H14 H 0.1517 0.2777 -0.0520 0.053 Uiso 1 1 calc R . .
C15 C 0.07179(12) -0.0568(4) 0.1837(3) 0.0856(9) Uani 1 1 d . . .
H15 H 0.0849 -0.1174 0.2318 0.103 Uiso 1 1 calc R . .
C16 C 0.15791(13) -0.0251(6) 0.2289(3) 0.1375(18) Uani 1 1 d . . .
H16A H 0.1610 -0.0956 0.2710 0.206 Uiso 1 1 calc R . .
H16B H 0.1739 0.0726 0.2544 0.206 Uiso 1 1 calc R . .
H16C H 0.1737 -0.0702 0.2020 0.206 Uiso 1 1 calc R . .
C17 C 0.09038(18) 0.0828(6) 0.0927(3) 0.1403(18) Uani 1 1 d . . .
H17A H 0.0551 0.0695 0.0539 0.210 Uiso 1 1 calc R . .
H17B H 0.1084 0.0418 0.0687 0.210 Uiso 1 1 calc R . .
H17C H 0.0978 0.1923 0.1045 0.210 Uiso 1 1 calc R . .

loop_
_atom_site_aniso_label
_atom_site_aniso_U_11
_atom_site_aniso_U_22
_atom_site_aniso_U_33
_atom_site_aniso_U_23
_atom_site_aniso_U_13
_atom_site_aniso_U_12
Cd 0.02565(9) 0.03996(10) 0.02808(9) 0.00418(6) 0.01660(7) 0.00129(6)
Cl 0.0430(2) 0.0528(2) 0.0413(2) 0.00367(19) 0.03015(19) 0.00939(19)
O1 0.0354(7) 0.1075(13) 0.0406(7) 0.0131(8) 0.0254(6) 0.0195(8)
O2 0.0337(6) 0.0478(7) 0.0691(9) 0.0074(7) 0.0308(6) 0.0008(6)
O3 0.0575(11) 0.0807(13) 0.174(2) 0.0136(14) 0.0743(14) 0.0014(10)
N1 0.0324(7) 0.0521(9) 0.0329(7) 0.0090(6) 0.0203(6) 0.0058(6)
N2 0.0318(7) 0.0760(11) 0.0321(7) 0.0149(7) 0.0225(6) 0.0134(7)
N3 0.0355(7) 0.0656(10) 0.0328(7) 0.0108(7) 0.0209(6) 0.0129(7)
N4 0.0319(7) 0.0463(8) 0.0561(9) 0.0040(7) 0.0273(7) 0.0039(6)
N5 0.0300(7) 0.0428(8) 0.0798(13) 0.0029(8) 0.0315(8) 0.0000(6)
N6 0.0318(7) 0.0420(8) 0.0505(9) -0.0001(7) 0.0229(7) 0.0017(6)
N7 0.0492(11) 0.0742(13) 0.0989(17) -0.0124(12) 0.0462(11) -0.0119(10)
C1 0.0328(8) 0.0676(12) 0.0406(9) 0.0163(9) 0.0235(8) 0.0146(8)
C2 0.0363(9) 0.0689(13) 0.0395(9) 0.0148(9) 0.0275(8) 0.0128(9)
C3 0.0297(8) 0.0506(10) 0.0307(8) 0.0072(7) 0.0178(7) 0.0045(7)
C4 0.0349(8) 0.0630(12) 0.0349(8) 0.0092(8) 0.0222(7) 0.0138(8)
C5 0.0376(9) 0.0556(11) 0.0338(8) 0.0052(8) 0.0243(7) 0.0064(8)
C6 0.0312(8) 0.0457(9) 0.0325(8) 0.0052(7) 0.0189(7) 0.0047(7)
C7 0.0410(9) 0.0545(11) 0.0390(9) 0.0091(8) 0.0193(8) 0.0190(9)
C8 0.0355(8) 0.0500(10) 0.0363(9) 0.0099(8) 0.0157(7) 0.0127(8)
C9 0.0296(8) 0.0442(9) 0.0431(9) 0.0030(8) 0.0207(7) 0.0026(7)
C10 0.0314(8) 0.0419(9) 0.0525(10) 0.0023(8) 0.0258(8) 0.0010(7)
C11 0.0295(8) 0.0445(10) 0.0719(13) -0.0022(10) 0.0252(9) -0.0053(7)
C12 0.0375(9) 0.0391(9) 0.0664(13) -0.0018(9) 0.0283(9) -0.0018(8)
C13 0.0290(8) 0.0452(10) 0.0577(11) -0.0032(9) 0.0206(8) -0.0017(7)
C14 0.0320(8) 0.0387(10) 0.0586(12) -0.0044(8) 0.0212(8) -0.0026(7)
C15 0.0790(19) 0.0761(18) 0.125(3) -0.0025(18) 0.070(2) 0.0022(15)
C16 0.063(2) 0.158(4) 0.145(4) -0.026(3) 0.024(2) -0.018(2)
C17 0.130(4) 0.152(4) 0.145(4) 0.042(3) 0.077(3) -0.016(3)

loop_
_atom_type_symbol
_atom_type_description
_atom_type_scat_dispersion_real
_atom_type_scat_dispersion_imag
_atom_type_scat_source
C C 0.0033 0.0016 'International Tables Vol C Tables 4.2.6.8 and 6.1.1.4'
H H 0.0000 0.0000 'International Tables Vol C Tables 4.2.6.8 and 6.1.1.4'
N N 0.0061 0.0033 'International Tables Vol C Tables 4.2.6.8 and 6.1.1.4'
O O 0.0106 0.0060 'International Tables Vol C Tables 4.2.6.8 and 6.1.1.4'
Cl Cl 0.1484 0.1585 'International Tables Vol C Tables 4.2.6.8 and 6.1.1.4'
Cd Cd -0.8075 1.2024 'International Tables Vol C Tables 4.2.6.8 and 6.1.1.4'

loop_
_geom_angle_atom_site_label_1
_geom_angle_atom_site_label_2
_geom_angle_atom_site_label_3
_geom_angle
_geom_angle_site_symmetry_1
_geom_angle_site_symmetry_3
_geom_angle_publ_flag
N1 Cd N1 180.00(5) 7_556 . ?
N1 Cd N6 87.65(5) 7_556 6_556 ?
N1 Cd N6 92.35(5) . 6_556 ?
N1 Cd N6 92.35(5) 7_556 4 ?
N1 Cd N6 87.65(5) . 4 ?
N6 Cd N6 180.00(8) 6_556 4 ?
N1 Cd Cl 89.91(4) 7_556 7_556 ?
N1 Cd Cl 90.09(4) . 7_556 ?
N6 Cd Cl 90.33(4) 6_556 7_556 ?
N6 Cd Cl 89.67(4) 4 7_556 ?
N1 Cd Cl 90.09(4) 7_556 . ?
N1 Cd Cl 89.91(4) . . ?
N6 Cd Cl 89.67(4) 6_556 . ?
N6 Cd Cl 90.33(4) 4 . ?
Cl Cd Cl 180.0 7_556 . ?
C5 N1 C1 116.40(15) . . ?
C5 N1 Cd 119.16(11) . . ?
C1 N1 Cd 123.86(12) . . ?
C6 N2 C3 125.82(14) . . ?
C6 N3 C7 120.55(15) . . ?
C9 N4 C8 119.92(16) . . ?
C9 N5 C10 125.82(15) . . ?
C13 N6 C12 116.08(16) . . ?
C13 N6 Cd 118.67(12) . 4_545 ?
C12 N6 Cd 125.16(13) . 4_545 ?
C15 N7 C17 122.7(3) . . ?
C15 N7 C16 117.0(3) . . ?
C17 N7 C16 120.3(3) . . ?
N1 C1 C2 123.66(16) . . ?
C1 C2 C3 119.34(16) . . ?
N2 C3 C4 124.84(16) . . ?
N2 C3 C2 118.01(15) . . ?
C4 C3 C2 117.15(16) . . ?
C5 C4 C3 118.95(16) . . ?
N1 C5 C4 124.43(16) . . ?
O1 C6 N3 122.44(16) . . ?
O1 C6 N2 123.23(16) . . ?
N3 C6 N2 114.33(15) . . ?
N3 C7 C8 111.72(15) . . ?
N4 C8 C7 113.26(16) . . ?
O2 C9 N4 123.19(18) . . ?
O2 C9 N5 123.21(16) . . ?
N4 C9 N5 113.59(16) . . ?
N5 C10 C11 118.35(16) . . ?
N5 C10 C14 124.52(18) . . ?
C11 C10 C14 117.10(17) . . ?
C12 C11 C10 119.87(17) . . ?
N6 C12 C11 123.53(18) . . ?
N6 C13 C14 124.87(17) . . ?
C13 C14 C10 118.53(17) . . ?
O3 C15 N7 127.4(4) . . ?

loop_
_geom_bond_atom_site_label_1
_geom_bond_atom_site_label_2
_geom_bond_distance
_geom_bond_site_symmetry_2
_geom_bond_publ_flag
Cd N1 2.3610(15) 7_556 ?
Cd N1 2.3610(15) . ?
Cd N6 2.3898(15) 6_556 ?
Cd N6 2.3898(15) 4 ?
Cd Cl 2.6294(6) 7_556 ?
Cd Cl 2.6294(6) . ?
O1 C6 1.220(2) . ?
O2 C9 1.221(2) . ?
O3 C15 1.160(4) . ?
N1 C5 1.336(2) . ?
N1 C1 1.339(2) . ?
N2 C6 1.381(2) . ?
N2 C3 1.387(2) . ?
N3 C6 1.339(2) . ?
N3 C7 1.460(2) . ?
N4 C9 1.351(2) . ?
N4 C8 1.447(2) . ?
N5 C9 1.383(2) . ?
N5 C10 1.386(2) . ?
N6 C13 1.338(2) . ?
N6 C12 1.342(2) . ?
N6 Cd 2.3898(15) 4_545 ?
N7 C15 1.338(4) . ?
N7 C17 1.404(5) . ?
N7 C16 1.462(4) . ?
C1 C2 1.376(3) . ?
C2 C3 1.402(2) . ?
C3 C4 1.390(2) . ?
C4 C5 1.377(2) . ?
C7 C8 1.514(3) . ?
C10 C11 1.394(3) . ?
C10 C14 1.397(2) . ?
C11 C12 1.376(3) . ?
C13 C14 1.378(3) . ?

loop_
_geom_hbond_atom_site_label_D
_geom_hbond_atom_site_label_H
_geom_hbond_atom_site_label_A
_geom_hbond_distance_DH
_geom_hbond_distance_HA
_geom_hbond_distance_DA
_geom_hbond_angle_DHA
_geom_hbond_site_symmetry_A
N2 H2 Cl 0.86 2.33 3.1908(16) 174.1 4
N4 H4 O1 0.86 2.18 2.861(2) 136.2 5_565
N5 H5 O3 0.86 2.00 2.846(2) 166.4 5
C5 H5A Cl 0.93 2.78 3.466(2) 131.0 7_556
C5 H5A O2 0.93 2.42 3.186(2) 139.5 6_566
N3 H3 O2 0.86 2.51 3.083(2) 125.0 .
C4 H4A O1 0.93 2.24 2.813(2) 119.4 .
C7 H7B O1 0.97 2.40 2.746(2) 100.3 .
C8 H8B O2 0.97 2.42 2.752(2) 99.7 .
C14 H14 O2 0.93 2.34 2.869(2) 116.1 .
C17 H17A O3 0.96 2.46 2.815(5) 101.5 .

loop_
_geom_torsion_atom_site_label_1
_geom_torsion_atom_site_label_2
_geom_torsion_atom_site_label_3
_geom_torsion_atom_site_label_4
_geom_torsion
_geom_torsion_site_symmetry_1
_geom_torsion_site_symmetry_2
_geom_torsion_site_symmetry_3
_geom_torsion_site_symmetry_4
_geom_torsion_publ_flag
N1 Cd N1 C5 -161(100) 7_556 . . . ?
N6 Cd N1 C5 61.26(15) 6_556 . . . ?
N6 Cd N1 C5 -118.74(15) 4 . . . ?
Cl Cd N1 C5 -29.07(14) 7_556 . . . ?
Cl Cd N1 C5 150.93(14) . . . . ?
N1 Cd N1 C1 28(100) 7_556 . . . ?
N6 Cd N1 C1 -109.69(16) 6_556 . . . ?
N6 Cd N1 C1 70.31(16) 4 . . . ?
Cl Cd N1 C1 159.98(16) 7_556 . . . ?
Cl Cd N1 C1 -20.02(16) . . . . ?
C5 N1 C1 C2 -1.2(3) . . . . ?
Cd N1 C1 C2 169.96(17) . . . . ?
N1 C1 C2 C3 -1.3(3) . . . . ?
C6 N2 C3 C4 -15.0(3) . . . . ?
C6 N2 C3 C2 164.67(19) . . . . ?
C1 C2 C3 N2 -177.1(2) . . . . ?
C1 C2 C3 C4 2.6(3) . . . . ?
N2 C3 C4 C5 178.18(19) . . . . ?
C2 C3 C4 C5 -1.5(3) . . . . ?
C1 N1 C5 C4 2.4(3) . . . . ?
Cd N1 C5 C4 -169.19(16) . . . . ?
C3 C4 C5 N1 -1.0(3) . . . . ?
C7 N3 C6 O1 -4.7(3) . . . . ?
C7 N3 C6 N2 176.00(18) . . . . ?
C3 N2 C6 O1 8.0(3) . . . . ?
C3 N2 C6 N3 -172.76(19) . . . . ?
C6 N3 C7 C8 -143.31(19) . . . . ?
C9 N4 C8 C7 -91.7(2) . . . . ?
N3 C7 C8 N4 55.2(2) . . . . ?
C8 N4 C9 O2 -3.8(3) . . . . ?
C8 N4 C9 N5 177.09(17) . . . . ?
C10 N5 C9 O2 14.2(3) . . . . ?
C10 N5 C9 N4 -166.7(2) . . . . ?
C9 N5 C10 C11 -166.5(2) . . . . ?
C9 N5 C10 C14 15.6(3) . . . . ?
N5 C10 C11 C12 -177.6(2) . . . . ?
C14 C10 C11 C12 0.4(3) . . . . ?
C13 N6 C12 C11 0.4(3) . . . . ?
Cd N6 C12 C11 176.91(17) 4_545 . . . ?
C10 C11 C12 N6 -0.8(4) . . . . ?
C12 N6 C13 C14 0.4(3) . . . . ?
Cd N6 C13 C14 -176.39(17) 4_545 . . . ?
N6 C13 C14 C10 -0.7(3) . . . . ?
N5 C10 C14 C13 178.1(2) . . . . ?
C11 C10 C14 C13 0.3(3) . . . . ?
C17 N7 C15 O3 -6.4(6) . . . . ?
C16 N7 C15 O3 175.8(4) . . . . ?
